data_4028905
loop_
_publ_author_name
'Fleming, Fraser F.'
'Liu, Wang'
'Ghosh, Somraj'
'Steward, Omar W.'

_publ_section_title
;
 Metalated Nitriles:&#x00A0; Internal 1,2-Asymmetric Induction
;
_journal_issue 7
_journal_name_full 'The Journal of Organic Chemistry'
_journal_page_first 2803
_journal_page_last 2810
_journal_paper_doi 10.1021/jo702681e
_journal_volume 73
_journal_year 2008
_chemical_formula_moiety 'C19 H18 N2 O4 '
_chemical_formula_sum 'C19 H18 N2 O4'
_chemical_formula_weight 338.36
_space_group_IT_number 2
_symmetry_cell_setting triclinic
_symmetry_Int_Tables_number 2
_symmetry_space_group_name_Hall '-P 1'
_symmetry_space_group_name_H-M 'P -1'
_audit_creation_date 'June 10, 2004'
_audit_creation_method 'by teXsan v1.8'
_audit_update_record '2/2/06 update Omar W. Steward'
_cell_angle_alpha 96.66(3)
_cell_angle_beta 96.20(4)
_cell_angle_gamma 81.62(5)
_cell_formula_units_Z 2
_cell_length_a 7.146(7)
_cell_length_b 17.894(6)
_cell_length_c 7.051(2)
_cell_measurement_reflns_used 0
_cell_measurement_temperature 294.2
_cell_measurement_theta_max 0.0
_cell_measurement_theta_min 90.0
_cell_volume 882.2(10)
_computing_cell_refinement 'MSC/AFC Diffractometer Control'
_computing_data_collection 'MSC/AFC Diffractometer Control'
_computing_data_reduction 'teXsan (MSC, 1992-1997)'
_computing_publication_material 'teXsan (MSC, 1992-1997)'
_computing_structure_refinement 'teXsan (MSC, 1992-1997)'
_diffrn_ambient_temperature 294
_diffrn_measurement_device_type 'Rigaku AFC7R'
_diffrn_measurement_method \w-2\q
_diffrn_orient_matrix_UB_11 -0.02445
_diffrn_orient_matrix_UB_12 -0.02827
_diffrn_orient_matrix_UB_13 0.10715
_diffrn_orient_matrix_UB_21 0.01276
_diffrn_orient_matrix_UB_22 0.04622
_diffrn_orient_matrix_UB_23 0.09227
_diffrn_orient_matrix_UB_31 -0.13935
_diffrn_orient_matrix_UB_32 0.01700
_diffrn_orient_matrix_UB_33 -0.02390
_diffrn_radiation_detector 'scintillation counter'
_diffrn_radiation_monochromator graphite
_diffrn_radiation_source 'X-ray tube'
_diffrn_radiation_type 'Mo K\a'
_diffrn_radiation_wavelength 0.7107
_diffrn_reflns_av_R_equivalents 0.14215
_diffrn_reflns_av_sigmaI/netI 0.100
_diffrn_reflns_limit_h_max 0
_diffrn_reflns_limit_h_min -9
_diffrn_reflns_limit_k_max 23
_diffrn_reflns_limit_k_min -23
_diffrn_reflns_limit_l_max 8
_diffrn_reflns_limit_l_min -9
_diffrn_reflns_number 3992
_diffrn_reflns_reduction_process 'Lp corrections applied'
_diffrn_reflns_theta_max 27.50
_diffrn_reflns_theta_min 2.89
_diffrn_standards_decay_% 3.97
_diffrn_standards_interval_count 150
_diffrn_standards_number 3
_exptl_absorpt_coefficient_mu 0.090
_exptl_absorpt_correction_type none
_exptl_crystal_colour colorless
_exptl_crystal_density_diffrn 1.274
_exptl_crystal_density_meas ?
_exptl_crystal_description plate
_exptl_crystal_F_000 356.00
_exptl_crystal_size_max 0.50
_exptl_crystal_size_mid 0.40
_exptl_crystal_size_min 0.15
_refine_diff_density_max 0.17
_refine_diff_density_min -0.27
_refine_ls_extinction_method none
_refine_ls_goodness_of_fit_ref 1.439
_refine_ls_hydrogen_treatment noref
_refine_ls_matrix_type full
_refine_ls_number_constraints 0
_refine_ls_number_parameters 226
_refine_ls_number_reflns 1529
_refine_ls_number_restraints 0
_refine_ls_R_factor_gt 0.0565
_refine_ls_shift/su_max 0.0001
_refine_ls_shift/su_mean 0.0000
_refine_ls_structure_factor_coef F
_refine_ls_weighting_details 'w = 1/[\s^2^(Fo) + 0.00063|Fo|^2^]'
_refine_ls_weighting_scheme sigma
_refine_ls_wR_factor_ref 0.0609
_reflns_number_gt 1529
_reflns_number_total 3712
_reflns_threshold_expression I>3.00\s(I)
_cod_data_source_file jo702681esup1.cif
_cod_data_source_block compound_wl023.7
_cod_depositor_comments
;
The following automatic conversions were performed:

'_exptl_crystal_density_meas' value 'not measured' was changed to '?'
- the value is perceived as not measured.

Automatic conversion script
Id: cif_fix_values 3008 2015-01-20 13:52:24Z robertas 
;
_cod_original_cell_volume 882.2(9)
_cod_original_sg_symbol_Hall '-P1  '
_cod_original_sg_symbol_H-M 'P -1       '
_cod_original_formula_sum 'C19 H18 N2 O4 '
_cod_database_code 4028905

loop_
_symmetry_equiv_pos_as_xyz
'   +x,   +y,   +z'
'   -x,   -y,   -z'

loop_
_atom_site_label
_atom_site_fract_x
_atom_site_fract_y
_atom_site_fract_z
_atom_site_U_iso_or_equiv
_atom_site_occupancy
_atom_site_adp_type
_atom_site_calc_flag
O(1) 0.7247(3) 0.2236(1) 0.9274(4) 0.0634(9) 1.000 Uani d
O(2) 0.9699(4) 0.1337(2) 0.9803(4) 0.085(1) 1.000 Uani d
O(3) 0.1451(5) -0.0487(2) 0.6234(5) 0.111(1) 1.000 Uani d
O(4) 0.3805(5) -0.1354(2) 0.6620(5) 0.113(1) 1.000 Uani d
N(1) 0.4121(5) 0.3840(2) 1.0755(6) 0.100(2) 1.000 Uani d
N(2) 0.3114(6) -0.0696(2) 0.6667(5) 0.075(1) 1.000 Uani d
C(1) 0.5573(6) 0.3719(2) 1.0191(6) 0.068(1) 1.000 Uani d
C(2) 0.7459(4) 0.3573(2) 0.9444(5) 0.053(1) 1.000 Uani d
C(3) 0.7141(4) 0.3566(2) 0.7225(5) 0.049(1) 1.000 Uani d
C(4) 0.8670(5) 0.4171(2) 1.0427(6) 0.076(1) 1.000 Uani d
C(5) 0.8433(5) 0.2811(2) 1.0045(5) 0.063(1) 1.000 Uani d
C(6) 0.6157(5) 0.4322(2) 0.6612(6) 0.075(1) 1.000 Uani d
C(7) 0.8944(5) 0.3295(2) 0.6242(5) 0.052(1) 1.000 Uani d
C(8) 0.9320(5) 0.2541(2) 0.5532(6) 0.069(1) 1.000 Uani d
C(9) 1.0905(8) 0.2272(3) 0.4624(7) 0.105(2) 1.000 Uani d
C(10) 1.2168(8) 0.2738(5) 0.4356(9) 0.130(3) 1.000 Uani d
C(11) 1.1820(7) 0.3496(5) 0.5001(8) 0.118(3) 1.000 Uani d
C(12) 1.0217(6) 0.3776(3) 0.5963(6) 0.082(2) 1.000 Uani d
C(13) 0.8057(5) 0.1516(2) 0.9267(6) 0.061(1) 1.000 Uani d
C(14) 0.6724(5) 0.0964(2) 0.8528(5) 0.056(1) 1.000 Uani d
C(15) 0.4794(5) 0.1183(2) 0.8035(6) 0.068(1) 1.000 Uani d
C(16) 0.3619(5) 0.0641(2) 0.7420(6) 0.067(1) 1.000 Uani d
C(17) 0.4375(5) -0.0106(2) 0.7300(5) 0.059(1) 1.000 Uani d
C(18) 0.6263(6) -0.0341(2) 0.7765(6) 0.067(1) 1.000 Uani d
C(19) 0.7436(5) 0.0197(2) 0.8365(6) 0.062(1) 1.000 Uani d
H(1) 0.6252 0.3191 0.6770 0.057 1.000 Uiso c
H(2) 0.8716 0.4172 1.1793 0.093 1.000 Uiso c
H(3) 0.8102 0.4664 1.0102 0.093 1.000 Uiso c
H(4) 0.9919 0.4073 1.0054 0.093 1.000 Uiso c
H(5) 0.8617 0.2839 1.1435 0.081 1.000 Uiso c
H(6) 0.9675 0.2692 0.9591 0.081 1.000 Uiso c
H(7) 0.5019 0.4473 0.7215 0.090 1.000 Uiso c
H(8) 0.7000 0.4693 0.6994 0.090 1.000 Uiso c
H(9) 0.5877 0.4293 0.5258 0.090 1.000 Uiso c
H(10) 0.8425 0.2194 0.5652 0.084 1.000 Uiso c
H(11) 1.1162 0.1739 0.4162 0.130 1.000 Uiso c
H(12) 1.3261 0.2544 0.3724 0.151 1.000 Uiso c
H(13) 1.2692 0.3839 0.4775 0.133 1.000 Uiso c
H(14) 0.9973 0.4304 0.6447 0.098 1.000 Uiso c
H(15) 0.4278 0.1718 0.8173 0.085 1.000 Uiso c
H(16) 0.2285 0.0781 0.7070 0.083 1.000 Uiso c
H(17) 0.6787 -0.0871 0.7642 0.081 1.000 Uiso c
H(18) 0.8773 0.0050 0.8690 0.075 1.000 Uiso c

loop_
_atom_site_aniso_label
_atom_site_aniso_U_11
_atom_site_aniso_U_22
_atom_site_aniso_U_33
_atom_site_aniso_U_12
_atom_site_aniso_U_13
_atom_site_aniso_U_23
O(1) 0.058(1) 0.053(2) 0.078(2) 0.006(1) 0.004(1) 0.025(1)
O(2) 0.063(2) 0.076(2) 0.106(2) 0.015(1) -0.010(2) 0.017(2)
O(3) 0.081(2) 0.116(3) 0.137(3) -0.019(2) 0.001(2) 0.016(2)
O(4) 0.115(3) 0.073(2) 0.141(3) -0.007(2) -0.004(2) -0.009(2)
N(1) 0.083(3) 0.105(3) 0.112(3) 0.006(2) 0.038(2) 0.002(2)
N(2) 0.080(3) 0.084(3) 0.062(2) -0.007(3) 0.013(2) 0.010(2)
C(1) 0.072(3) 0.059(3) 0.069(3) -0.001(2) 0.014(2) 0.000(2)
C(2) 0.054(2) 0.047(2) 0.055(2) -0.001(2) 0.000(2) 0.007(2)
C(3) 0.047(2) 0.042(2) 0.055(2) -0.006(2) -0.008(2) 0.011(2)
C(4) 0.080(3) 0.074(3) 0.071(3) -0.018(2) -0.008(2) -0.002(2)
C(5) 0.063(2) 0.068(3) 0.056(3) -0.004(2) -0.004(2) 0.016(2)
C(6) 0.074(3) 0.057(3) 0.089(3) 0.007(2) -0.007(2) 0.022(2)
C(7) 0.049(2) 0.060(3) 0.046(2) -0.008(2) -0.009(2) 0.011(2)
C(8) 0.081(3) 0.068(3) 0.053(3) 0.010(2) 0.006(2) 0.008(2)
C(9) 0.106(4) 0.127(5) 0.066(3) 0.048(4) 0.012(3) 0.016(3)
C(10) 0.065(3) 0.225(9) 0.084(4) 0.030(5) 0.005(3) 0.012(5)
C(11) 0.065(3) 0.207(7) 0.094(4) -0.056(4) 0.008(3) 0.017(5)
C(12) 0.072(3) 0.105(4) 0.075(3) -0.031(3) 0.000(2) 0.007(3)
C(13) 0.060(2) 0.060(3) 0.059(3) 0.014(2) 0.010(2) 0.021(2)
C(14) 0.056(2) 0.060(3) 0.053(2) 0.010(2) 0.012(2) 0.022(2)
C(15) 0.057(2) 0.057(3) 0.091(3) 0.011(2) 0.016(2) 0.031(2)
C(16) 0.053(2) 0.072(3) 0.077(3) 0.007(2) 0.010(2) 0.027(2)
C(17) 0.067(2) 0.063(3) 0.049(2) -0.001(2) 0.014(2) 0.013(2)
C(18) 0.078(3) 0.052(3) 0.065(3) 0.013(2) 0.014(2) 0.003(2)
C(19) 0.061(2) 0.057(3) 0.063(3) 0.015(2) 0.008(2) 0.010(2)

loop_
_atom_type_symbol
_atom_type_oxidation_number
_atom_type_number_in_cell
_atom_type_scat_dispersion_real
_atom_type_scat_dispersion_imag
_atom_type_scat_source
C 0 38 0.003 0.002
;International Tables for Crystallography
(1992, Vol. C, Tables 4.2.6.8 and 6.1.1.1)
;
H 0 36 0.000 0.000
;International Tables for Crystallography
(1992, Vol. C, Table 6.1.1.2)
;
N 0 4 0.006 0.003
;International Tables for Crystallography
(1992, Vol. C, Tables 4.2.6.8 and 6.1.1.1)
;
O 0 8 0.011 0.006
;International Tables for Crystallography
(1992, Vol. C, Tables 4.2.6.8 and 6.1.1.1)
;

loop_
_geom_angle_atom_site_label_1
_geom_angle_atom_site_label_2
_geom_angle_atom_site_label_3
_geom_angle
_geom_angle_publ_flag
C(5) O(1) C(13) 116.5(3) yes
O(3) N(2) O(4) 123.9(4) yes
O(3) N(2) C(17) 117.9(4) yes
O(4) N(2) C(17) 118.2(4) yes
N(1) C(1) C(2) 179.1(4) yes
C(1) C(2) C(3) 107.5(3) yes
C(1) C(2) C(4) 108.9(3) yes
C(1) C(2) C(5) 107.7(3) yes
C(3) C(2) C(4) 114.1(3) yes
C(3) C(2) C(5) 111.8(3) yes
C(4) C(2) C(5) 106.5(3) yes
C(2) C(3) C(6) 112.2(3) yes
C(2) C(3) C(7) 113.0(3) yes
C(2) C(3) H(1) 106.6 no
C(6) C(3) C(7) 112.0(3) yes
C(6) C(3) H(1) 106.0 no
C(7) C(3) H(1) 106.5 no
C(2) C(4) H(2) 109.5 no
C(2) C(4) H(3) 109.6 no
C(2) C(4) H(4) 111.2 no
H(2) C(4) H(3) 108.1 no
H(2) C(4) H(4) 109.1 no
H(3) C(4) H(4) 109.3 no
O(1) C(5) C(2) 108.3(3) yes
O(1) C(5) H(5) 111.0 no
O(1) C(5) H(6) 110.8 no
C(2) C(5) H(5) 109.4 no
C(2) C(5) H(6) 110.7 no
H(5) C(5) H(6) 106.7 no
C(3) C(6) H(7) 110.6 no
C(3) C(6) H(8) 108.0 no
C(3) C(6) H(9) 110.8 no
H(7) C(6) H(8) 109.1 no
H(7) C(6) H(9) 109.5 no
H(8) C(6) H(9) 108.8 no
C(3) C(7) C(8) 119.3(3) yes
C(3) C(7) C(12) 122.9(4) yes
C(8) C(7) C(12) 117.7(4) yes
C(7) C(8) C(9) 121.6(5) yes
C(7) C(8) H(10) 119.7 no
C(9) C(8) H(10) 118.7 no
C(8) C(9) C(10) 121.2(6) yes
C(8) C(9) H(11) 120.4 no
C(10) C(9) H(11) 118.4 no
C(9) C(10) C(11) 119.0(6) yes
C(9) C(10) H(12) 120.3 no
C(11) C(10) H(12) 120.6 no
C(10) C(11) C(12) 120.3(6) yes
C(10) C(11) H(13) 119.7 no
C(12) C(11) H(13) 119.9 no
C(7) C(12) C(11) 120.1(5) yes
C(7) C(12) H(14) 118.8 no
C(11) C(12) H(14) 121.1 no
O(1) C(13) O(2) 123.1(4) yes
O(1) C(13) C(14) 113.0(3) yes
O(2) C(13) C(14) 123.9(4) yes
C(13) C(14) C(15) 122.8(4) yes
C(13) C(14) C(19) 118.1(3) yes
C(15) C(14) C(19) 119.2(4) yes
C(14) C(15) C(16) 119.9(4) yes
C(14) C(15) H(15) 119.7 no
C(16) C(15) H(15) 120.3 no
C(15) C(16) C(17) 118.9(3) yes
C(15) C(16) H(16) 121.3 no
C(17) C(16) H(16) 119.8 no
N(2) C(17) C(16) 119.3(4) yes
N(2) C(17) C(18) 118.0(4) yes
C(16) C(17) C(18) 122.6(4) yes
C(17) C(18) C(19) 118.6(4) yes
C(17) C(18) H(17) 121.9 no
C(19) C(18) H(17) 119.5 no
C(14) C(19) C(18) 120.8(3) yes
C(14) C(19) H(18) 118.6 no
C(18) C(19) H(18) 120.6 no

loop_
_geom_bond_atom_site_label_1
_geom_bond_atom_site_label_2
_geom_bond_distance
_geom_bond_publ_flag
O(1) C(5) 1.448(4) yes
O(1) C(13) 1.333(4) yes
O(2) C(13) 1.202(4) yes
O(3) N(2) 1.210(4) yes
O(4) N(2) 1.208(4) yes
N(1) C(1) 1.134(4) yes
N(2) C(17) 1.485(5) yes
C(1) C(2) 1.477(5) yes
C(2) C(3) 1.555(5) yes
C(2) C(4) 1.531(5) yes
C(2) C(5) 1.521(5) yes
C(3) C(6) 1.519(5) yes
C(3) C(7) 1.520(4) yes
C(3) H(1) 0.99 no
C(4) H(2) 0.96 no
C(4) H(3) 0.96 no
C(4) H(4) 0.94 no
C(5) H(5) 0.97 no
C(5) H(6) 0.96 no
C(6) H(7) 0.95 no
C(6) H(8) 0.96 no
C(6) H(9) 0.95 no
C(7) C(8) 1.381(5) yes
C(7) C(12) 1.384(5) yes
C(8) C(9) 1.360(6) yes
C(8) H(10) 0.97 no
C(9) C(10) 1.355(8) yes
C(9) H(11) 0.97 no
C(10) C(11) 1.376(8) yes
C(10) H(12) 0.94 no
C(11) C(12) 1.395(7) yes
C(11) H(13) 0.97 no
C(12) H(14) 0.96 no
C(13) C(14) 1.485(5) yes
C(14) C(15) 1.395(5) yes
C(14) C(19) 1.388(5) yes
C(15) C(16) 1.377(5) yes
C(15) H(15) 0.97 no
C(16) C(17) 1.364(5) yes
C(16) H(16) 0.96 no
C(17) C(18) 1.369(5) yes
C(18) C(19) 1.368(5) yes
C(18) H(17) 0.97 no
C(19) H(18) 0.96 no

loop_
_geom_contact_atom_site_label_1
_geom_contact_atom_site_label_2
_geom_contact_distance
_geom_contact_site_symmetry_2
_geom_contact_publ_flag
O(2) C(16) 3.426(5) 1_655 no
O(2) C(19) 3.465(4) 2_757 no
O(2) C(18) 3.548(5) 2_757 no
O(2) O(3) 3.556(4) 2_657 no
O(3) O(3) 3.039(8) 2_556 no
O(3) C(19) 3.387(5) 1_455 no
O(3) C(19) 3.533(5) 2_656 no
O(4) C(13) 3.377(5) 2_657 no
O(4) C(8) 3.421(6) 2_656 no
O(4) C(14) 3.462(5) 2_657 no
O(4) C(10) 3.584(7) 2_756 no
O(4) C(15) 3.591(5) 2_656 no
N(1) C(6) 3.573(6) 2_667 no
N(2) C(14) 3.464(5) 2_657 no
N(2) C(19) 3.563(5) 2_657 no
N(2) C(13) 3.595(5) 2_657 no
C(16) C(18) 3.489(5) 2_657 no
C(17) C(19) 3.475(5) 2_657 no
C(17) C(17) 3.532(7) 2_656 no
C(17) C(18) 3.542(5) 2_657 no

loop_
_geom_torsion_atom_site_label_1
_geom_torsion_atom_site_label_2
_geom_torsion_atom_site_label_3
_geom_torsion_atom_site_label_4
_geom_torsion
_geom_torsion_publ_flag
O(1) C(5) C(2) C(1) 58.5(4) no
O(1) C(5) C(2) C(3) -59.4(4) no
O(1) C(5) C(2) C(4) 175.3(3) no
O(1) C(13) C(14) C(15) -4.5(5) no
O(1) C(13) C(14) C(19) 176.9(3) no
O(2) C(13) O(1) C(5) -2.4(5) no
O(2) C(13) C(14) C(15) 175.5(4) no
O(2) C(13) C(14) C(19) -3.1(6) no
O(3) N(2) C(17) C(16) 1.7(5) no
O(3) N(2) C(17) C(18) -179.1(4) no
O(4) N(2) C(17) C(16) -178.1(4) no
O(4) N(2) C(17) C(18) 1.2(5) no
N(1) C(1) C(2) C(3) -63.3(3) no
N(1) C(1) C(2) C(4) 60.9(3) no
N(1) C(1) C(2) C(5) 176.1(3) no
N(2) C(17) C(16) C(15) 179.1(3) no
N(2) C(17) C(18) C(19) -179.5(3) no
C(1) C(2) C(3) C(6) 61.6(4) no
C(1) C(2) C(3) C(7) -170.6(3) no
C(2) C(3) C(7) C(8) 95.3(4) no
C(2) C(3) C(7) C(12) -86.8(4) no
C(2) C(5) O(1) C(13) 164.9(3) no
C(3) C(7) C(8) C(9) 179.4(4) no
C(3) C(7) C(12) C(11) -178.2(4) no
C(4) C(2) C(3) C(6) -59.4(4) no
C(4) C(2) C(3) C(7) 68.4(4) no
C(5) O(1) C(13) C(14) 177.7(3) no
C(5) C(2) C(3) C(6) 179.6(3) no
C(5) C(2) C(3) C(7) -52.6(4) no
C(6) C(3) C(7) C(8) -136.8(3) no
C(6) C(3) C(7) C(12) 41.1(5) no
C(7) C(8) C(9) C(10) -0.9(7) no
C(7) C(12) C(11) C(10) -1.3(8) no
C(8) C(7) C(12) C(11) -0.2(6) no
C(8) C(9) C(10) C(11) -0.7(9) no
C(9) C(8) C(7) C(12) 1.4(6) no
C(9) C(10) C(11) C(12) 1.8(9) no
C(13) C(14) C(15) C(16) -177.7(4) no
C(13) C(14) C(19) C(18) 177.4(4) no
C(14) C(15) C(16) C(17) -0.2(6) no
C(14) C(19) C(18) C(17) 1.0(6) no
C(15) C(14) C(19) C(18) -1.2(6) no
C(15) C(16) C(17) C(18) -0.1(6) no
C(16) C(15) C(14) C(19) 0.8(5) no
C(16) C(17) C(18) C(19) -0.3(6) no
